data_7048234
loop_
_publ_author_name
'Schulz, Axel'
'Thomas, Max'
'Villinger, Alexander'

_publ_section_title
;
 Tetrazastannoles versus distannadiazanes - a question of the tin(ii)
 source.
;
_journal_issue 1
_journal_name_full 'Dalton transactions (Cambridge, England : 2003)'
_journal_page_first 125
_journal_page_last 132
_journal_paper_doi 10.1039/c8dt04295k
_journal_volume 48
_journal_year 2018
_chemical_formula_moiety 'C29 H32 Cl N2 Sn, C6 H6'
_chemical_formula_sum 'C35 H38 Cl N2 Sn'
_chemical_formula_weight 640.81
_space_group_crystal_system monoclinic
_space_group_IT_number 14
_space_group_name_Hall '-P 2yn'
_space_group_name_H-M_alt 'P 1 21/n 1'
_symmetry_space_group_name_Hall '-P 2yn'
_symmetry_space_group_name_H-M 'P 1 21/n 1'
_atom_sites_solution_hydrogens geom
_audit_creation_method SHELXL-2014/7
_audit_update_record
;
2018-10-11 deposited with the CCDC.
2018-11-19 downloaded from the CCDC.
;
_cell_angle_alpha 90
_cell_angle_beta 102.327(2)
_cell_angle_gamma 90
_cell_formula_units_Z 8
_cell_length_a 12.3272(9)
_cell_length_b 23.0867(17)
_cell_length_c 22.4402(16)
_cell_measurement_reflns_used 9416
_cell_measurement_temperature 123(2)
_cell_measurement_theta_max 29.07
_cell_measurement_theta_min 2.27
_cell_volume 6239.1(8)
_computing_cell_refinement 'Bruker Apex V7.51A'
_computing_data_collection 'Bruker Apex V7.51A'
_computing_data_reduction 'Bruker SAINT'
_computing_molecular_graphics 'ORTEP-3v2.01 (Farrugia, 1997)'
_computing_publication_material 'SHELXL-2014/7 (Sheldrick, 2014)'
_computing_structure_refinement 'SHELXL-2014/7 (Sheldrick, 2014)'
_computing_structure_solution 'Bruker SHELXTL'
_diffrn_ambient_temperature 123(2)
_diffrn_measured_fraction_theta_full 0.999
_diffrn_measured_fraction_theta_max 0.999
_diffrn_measurement_device_type 'Bruker D8 QUEST diffractometer'
_diffrn_measurement_method 'phi and omega scans'
_diffrn_radiation_type MoK\a
_diffrn_radiation_wavelength 0.71073
_diffrn_reflns_av_R_equivalents 0.1451
_diffrn_reflns_av_unetI/netI 0.0676
_diffrn_reflns_Laue_measured_fraction_full 0.999
_diffrn_reflns_Laue_measured_fraction_max 0.999
_diffrn_reflns_limit_h_max 16
_diffrn_reflns_limit_h_min -16
_diffrn_reflns_limit_k_max 30
_diffrn_reflns_limit_k_min -30
_diffrn_reflns_limit_l_max 30
_diffrn_reflns_limit_l_min -30
_diffrn_reflns_number 191077
_diffrn_reflns_point_group_measured_fraction_full 0.999
_diffrn_reflns_point_group_measured_fraction_max 0.999
_diffrn_reflns_theta_full 25.242
_diffrn_reflns_theta_max 28.499
_diffrn_reflns_theta_min 2.057
_diffrn_source 'microfocus sealed tube'
_exptl_absorpt_coefficient_mu 0.930
_exptl_absorpt_correction_T_max 0.7459
_exptl_absorpt_correction_T_min 0.6778
_exptl_absorpt_correction_type multi-scan
_exptl_absorpt_process_details '(SADABS; Sheldrick, 2016)'
_exptl_crystal_colour yellow
_exptl_crystal_density_diffrn 1.364
_exptl_crystal_description block
_exptl_crystal_F_000 2632
_exptl_crystal_size_max 0.360
_exptl_crystal_size_mid 0.180
_exptl_crystal_size_min 0.100
_refine_diff_density_max 0.517
_refine_diff_density_min -0.551
_refine_diff_density_rms 0.108
_refine_ls_extinction_method none
_refine_ls_goodness_of_fit_ref 1.040
_refine_ls_hydrogen_treatment constr
_refine_ls_matrix_type full
_refine_ls_number_parameters 762
_refine_ls_number_reflns 15816
_refine_ls_number_restraints 276
_refine_ls_restrained_S_all 1.032
_refine_ls_R_factor_all 0.0857
_refine_ls_R_factor_gt 0.0456
_refine_ls_shift/su_max 0.001
_refine_ls_shift/su_mean 0.000
_refine_ls_structure_factor_coef Fsqd
_refine_ls_weighting_details 'w=1/[\s^2^(Fo^2^)+(0.0168P)^2^+8.0687P] where P=(Fo^2^+2Fc^2^)/3'
_refine_ls_weighting_scheme calc
_refine_ls_wR_factor_gt 0.0632
_refine_ls_wR_factor_ref 0.0723
_reflns_Friedel_coverage 0.000
_reflns_number_gt 11137
_reflns_number_total 15816
_reflns_threshold_expression 'I > 2\s(I)'
_cod_data_source_file c8dt04295k2.cif
_cod_data_source_block mt281b
_cod_depositor_comments 'Adding full bibliography for 7048230--7048236.cif.'
_cod_database_code 7048234
_shelx_shelxl_version_number 2014/7
_shelx_space_group_comment
;
The symmetry employed for this shelxl refinement is uniquely defined
by the following loop, which should always be used as a source of
symmetry information in preference to the above space-group names.
They are only intended as comments.
;
_shelx_estimated_absorpt_t_min 0.731
_shelx_estimated_absorpt_t_max 0.913

loop_
_space_group_symop_operation_xyz
'x, y, z'
'-x+1/2, y+1/2, -z+1/2'
'-x, -y, -z'
'x-1/2, -y-1/2, z-1/2'

loop_
_atom_site_label
_atom_site_type_symbol
_atom_site_fract_x
_atom_site_fract_y
_atom_site_fract_z
_atom_site_U_iso_or_equiv
_atom_site_adp_type
_atom_site_occupancy
_atom_site_site_symmetry_order
_atom_site_calc_flag
_atom_site_refinement_flags_posn
_atom_site_refinement_flags_adp
_atom_site_refinement_flags_occupancy
_atom_site_disorder_assembly
_atom_site_disorder_group
N1 N 0.1019(2) 0.29920(10) 0.32822(11) 0.0160(5) Uani 1 1 d . . . . .
N2 N 0.1408(2) 0.41248(10) 0.33923(11) 0.0155(5) Uani 1 1 d . . . . .
N3 N -0.0313(2) 0.06709(10) 0.27305(12) 0.0229(6) Uani 1 1 d . . . . .
N4 N 0.0580(2) 0.65336(11) 0.31363(12) 0.0260(6) Uani 1 1 d . . . . .
Cl3 Cl -0.03096(6) 0.36186(4) 0.44308(4) 0.02608(18) Uani 1 1 d . . . . .
Cl4 Cl 0.32719(6) 0.33863(3) 0.27333(3) 0.02108(17) Uani 1 1 d . . . . .
Sn1 Sn 0.12915(2) 0.35120(2) 0.40301(2) 0.01267(5) Uani 1 1 d . . . . .
Sn2 Sn 0.13730(2) 0.35786(2) 0.26764(2) 0.01227(5) Uani 1 1 d . . . . .
C1 C 0.0704(2) 0.24115(12) 0.31659(13) 0.0150(6) Uani 1 1 d . . . . .
C2 C 0.1183(2) 0.20769(12) 0.27710(13) 0.0180(7) Uani 1 1 d . . . . .
H2 H 0.1763 0.2239 0.2605 0.022 Uiso 1 1 calc R U . . .
C3 C 0.0838(2) 0.15154(13) 0.26138(13) 0.0197(6) Uani 1 1 d . . . . .
H3 H 0.1174 0.1304 0.2338 0.024 Uiso 1 1 calc R U . . .
C4 C 0.0002(2) 0.12553(12) 0.28564(13) 0.0173(6) Uani 1 1 d . . . . .
C5 C -0.0479(2) 0.15888(12) 0.32518(13) 0.0179(6) Uani 1 1 d . . . . .
H5 H -0.1055 0.1426 0.3420 0.021 Uiso 1 1 calc R U . . .
C6 C -0.0132(2) 0.21532(12) 0.34031(13) 0.0167(6) Uani 1 1 d . . . . .
H6 H -0.0474 0.2367 0.3675 0.020 Uiso 1 1 calc R U . . .
C7 C -0.1438(3) 0.05201(15) 0.27613(18) 0.0390(9) Uani 1 1 d . . . . .
H7A H -0.1545 0.0587 0.3176 0.059 Uiso 1 1 calc R U . . .
H7B H -0.1571 0.0111 0.2655 0.059 Uiso 1 1 calc R U . . .
H7C H -0.1959 0.0761 0.2474 0.059 Uiso 1 1 calc R U . . .
C8 C 0.0042(3) 0.03993(14) 0.22220(16) 0.0318(8) Uani 1 1 d . . . . .
H8A H -0.0274 0.0609 0.1845 0.048 Uiso 1 1 calc R U . . .
H8B H -0.0213 -0.0004 0.2184 0.048 Uiso 1 1 calc R U . . .
H8C H 0.0854 0.0409 0.2292 0.048 Uiso 1 1 calc R U . . .
C9 C 0.1258(2) 0.47267(11) 0.33591(13) 0.0140(6) Uani 1 1 d . . . . .
C10 C 0.1704(2) 0.50527(12) 0.29487(13) 0.0162(6) Uani 1 1 d . . . . .
H10 H 0.2179 0.4869 0.2724 0.019 Uiso 1 1 calc R U . . .
C11 C 0.1472(2) 0.56422(13) 0.28572(14) 0.0194(7) Uani 1 1 d . . . . .
H11 H 0.1762 0.5848 0.2559 0.023 Uiso 1 1 calc R U . . .
C12 C 0.0823(2) 0.59309(12) 0.31958(14) 0.0187(7) Uani 1 1 d . . . . .
C13 C 0.0437(2) 0.56125(12) 0.36366(14) 0.0204(7) Uani 1 1 d . . . . .
H13 H 0.0030 0.5805 0.3892 0.024 Uiso 1 1 calc R U . . .
C14 C 0.0631(2) 0.50238(12) 0.37111(14) 0.0176(6) Uani 1 1 d . . . . .
H14 H 0.0333 0.4818 0.4006 0.021 Uiso 1 1 calc R U . . .
C15 C 0.1073(3) 0.68459(14) 0.27022(17) 0.0351(9) Uani 1 1 d . . . . .
H15A H 0.1881 0.6795 0.2805 0.053 Uiso 1 1 calc R U . . .
H15B H 0.0895 0.7259 0.2716 0.053 Uiso 1 1 calc R U . . .
H15C H 0.0778 0.6696 0.2291 0.053 Uiso 1 1 calc R U . . .
C16 C -0.0578(3) 0.66872(15) 0.30850(19) 0.0412(10) Uani 1 1 d . . . . .
H16A H -0.1017 0.6540 0.2699 0.062 Uiso 1 1 calc R U . . .
H16B H -0.0649 0.7110 0.3097 0.062 Uiso 1 1 calc R U . . .
H16C H -0.0850 0.6516 0.3425 0.062 Uiso 1 1 calc R U . . .
C17 C 0.2670(2) 0.33756(12) 0.47754(12) 0.0134(6) Uani 1 1 d . . . . .
C18 C 0.2933(2) 0.28089(12) 0.49856(13) 0.0155(6) Uani 1 1 d . . . . .
C19 C 0.3885(2) 0.27155(13) 0.54343(14) 0.0213(7) Uani 1 1 d . . . . .
H19 H 0.4079 0.2333 0.5572 0.026 Uiso 1 1 calc R U . . .
C20 C 0.4551(3) 0.31742(14) 0.56822(15) 0.0280(8) Uani 1 1 d . . . . .
H20 H 0.5203 0.3106 0.5986 0.034 Uiso 1 1 calc R U . . .
C21 C 0.4267(3) 0.37325(13) 0.54867(15) 0.0244(7) Uani 1 1 d . . . . .
H21 H 0.4717 0.4047 0.5668 0.029 Uiso 1 1 calc R U . . .
C22 C 0.3335(2) 0.38420(12) 0.50297(13) 0.0150(6) Uani 1 1 d . . . . .
C23 C 0.2211(2) 0.22932(12) 0.47819(13) 0.0151(6) Uani 1 1 d . . . . .
C24 C 0.2502(3) 0.18940(13) 0.43718(13) 0.0194(7) Uani 1 1 d . . . . .
C25 C 0.1929(3) 0.13702(13) 0.42746(14) 0.0240(7) Uani 1 1 d . . . . .
H25 H 0.2124 0.1099 0.3996 0.029 Uiso 1 1 calc R U . . .
C26 C 0.1089(3) 0.12315(13) 0.45686(15) 0.0247(8) Uani 1 1 d . . . . .
C27 C 0.0784(3) 0.16410(13) 0.49530(14) 0.0234(7) Uani 1 1 d . . . . .
H27 H 0.0180 0.1559 0.5141 0.028 Uiso 1 1 calc R U . . .
C28 C 0.1333(2) 0.21692(12) 0.50729(13) 0.0177(7) Uani 1 1 d . . . . .
C29 C 0.3434(3) 0.20199(15) 0.40556(15) 0.0290(8) Uani 1 1 d . . . . .
H29A H 0.3284 0.2384 0.3829 0.044 Uiso 1 1 calc R U . . .
H29B H 0.3494 0.1704 0.3773 0.044 Uiso 1 1 calc R U . . .
H29C H 0.4132 0.2054 0.4359 0.044 Uiso 1 1 calc R U . . .
C30 C 0.0509(3) 0.06499(14) 0.44711(17) 0.0403(10) Uani 1 1 d . . . . .
H30A H 0.0327 0.0559 0.4034 0.061 Uiso 1 1 calc R U . . .
H30B H -0.0176 0.0665 0.4627 0.061 Uiso 1 1 calc R U . . .
H30C H 0.0999 0.0349 0.4689 0.061 Uiso 1 1 calc R U . . .
C31 C 0.1003(3) 0.25714(13) 0.55313(14) 0.0235(7) Uani 1 1 d . . . . .
H31A H 0.0196 0.2623 0.5434 0.035 Uiso 1 1 calc R U . . .
H31B H 0.1366 0.2948 0.5517 0.035 Uiso 1 1 calc R U . . .
H31C H 0.1234 0.2406 0.5941 0.035 Uiso 1 1 calc R U . . .
C32 C 0.3083(2) 0.44631(12) 0.48665(13) 0.0152(6) Uani 1 1 d . . . . .
C33 C 0.3554(2) 0.47403(13) 0.44294(13) 0.0170(6) Uani 1 1 d . . . . .
C34 C 0.3370(2) 0.53329(13) 0.43392(14) 0.0208(7) Uani 1 1 d . . . . .
H34 H 0.3657 0.5521 0.4029 0.025 Uiso 1 1 calc R U . . .
C35 C 0.2787(3) 0.56574(13) 0.46824(15) 0.0240(7) Uani 1 1 d . . . . .
C36 C 0.2332(3) 0.53739(13) 0.51167(15) 0.0244(7) Uani 1 1 d . . . . .
H36 H 0.1923 0.5590 0.5355 0.029 Uiso 1 1 calc R U . . .
C37 C 0.2462(3) 0.47817(13) 0.52112(14) 0.0206(7) Uani 1 1 d . . . . .
C38 C 0.4268(3) 0.44228(14) 0.40732(14) 0.0248(7) Uani 1 1 d . . . . .
H38A H 0.5046 0.4445 0.4290 0.037 Uiso 1 1 calc R U . . .
H38B H 0.4187 0.4600 0.3669 0.037 Uiso 1 1 calc R U . . .
H38C H 0.4036 0.4016 0.4027 0.037 Uiso 1 1 calc R U . . .
C39 C 0.2645(3) 0.63036(13) 0.45878(17) 0.0358(9) Uani 1 1 d . . . . .
H39A H 0.3252 0.6506 0.4862 0.054 Uiso 1 1 calc R U . . .
H39B H 0.1934 0.6424 0.4677 0.054 Uiso 1 1 calc R U . . .
H39C H 0.2657 0.6399 0.4164 0.054 Uiso 1 1 calc R U . . .
C40A C 0.1961(3) 0.44920(15) 0.56942(16) 0.0333(9) Uani 1 1 d . . . . .
H40A H 0.1571 0.4782 0.5890 0.050 Uiso 1 1 calc R U . . .
H40B H 0.2552 0.4314 0.6001 0.050 Uiso 1 1 calc R U . . .
H40C H 0.1435 0.4193 0.5504 0.050 Uiso 1 1 calc R U . . .
C41 C 0.0443(2) 0.37115(11) 0.17593(13) 0.0138(6) Uani 1 1 d . . . . .
C42 C 0.0942(2) 0.38093(11) 0.12612(13) 0.0132(6) Uani 1 1 d . . . . .
C43 C 0.0262(2) 0.38979(12) 0.06871(13) 0.0179(6) Uani 1 1 d . . . . .
H43 H 0.0591 0.3962 0.0346 0.021 Uiso 1 1 calc R U . . .
C44 C -0.0878(2) 0.38936(13) 0.06053(14) 0.0194(7) Uani 1 1 d . . . . .
H44 H -0.1329 0.3952 0.0210 0.023 Uiso 1 1 calc R U . . .
C45 C -0.1364(2) 0.38045(12) 0.10957(14) 0.0184(7) Uani 1 1 d . . . . .
H45 H -0.2151 0.3806 0.1035 0.022 Uiso 1 1 calc R U . . .
C46 C -0.0721(2) 0.37120(11) 0.16810(13) 0.0149(6) Uani 1 1 d . . . . .
C47 C 0.2167(2) 0.38399(12) 0.13134(12) 0.0134(6) Uani 1 1 d . . . . .
C48 C 0.2774(2) 0.33411(12) 0.12409(13) 0.0171(6) Uani 1 1 d . . . . .
C49 C 0.3912(2) 0.33794(13) 0.12941(13) 0.0202(7) Uani 1 1 d . . . . .
H49 H 0.4318 0.3041 0.1239 0.024 Uiso 1 1 calc R U . . .
C50 C 0.4473(3) 0.38997(14) 0.14252(14) 0.0221(7) Uani 1 1 d . . . . .
C51 C 0.3861(2) 0.43946(14) 0.14810(13) 0.0206(7) Uani 1 1 d . . . . .
H51 H 0.4237 0.4754 0.1566 0.025 Uiso 1 1 calc R U . . .
C52 C 0.2714(2) 0.43777(13) 0.14161(12) 0.0158(6) Uani 1 1 d . . . . .
C53 C 0.2192(3) 0.27664(13) 0.11064(15) 0.0261(8) Uani 1 1 d . . . . .
H53A H 0.2735 0.2468 0.1064 0.039 Uiso 1 1 calc R U . . .
H53B H 0.1630 0.2795 0.0726 0.039 Uiso 1 1 calc R U . . .
H53C H 0.1833 0.2663 0.1442 0.039 Uiso 1 1 calc R U . . .
C54 C 0.5721(3) 0.39312(16) 0.15062(16) 0.0337(9) Uani 1 1 d . . . . .
H54A H 0.5920 0.4279 0.1303 0.051 Uiso 1 1 calc R U . . .
H54B H 0.5987 0.3587 0.1326 0.051 Uiso 1 1 calc R U . . .
H54C H 0.6064 0.3948 0.1942 0.051 Uiso 1 1 calc R U . . .
C55 C 0.2074(3) 0.49325(12) 0.14291(14) 0.0214(7) Uani 1 1 d . . . . .
H55A H 0.2571 0.5232 0.1645 0.032 Uiso 1 1 calc R U . . .
H55B H 0.1467 0.4866 0.1641 0.032 Uiso 1 1 calc R U . . .
H55C H 0.1767 0.5060 0.1011 0.032 Uiso 1 1 calc R U . . .
C65 C -0.1304(2) 0.36339(13) 0.21961(13) 0.0163(6) Uani 1 1 d . . . . .
C66 C -0.1530(2) 0.41248(13) 0.25214(14) 0.0194(7) Uani 1 1 d . . . . .
C67 C -0.2140(2) 0.40528(14) 0.29757(14) 0.0233(7) Uani 1 1 d . . . . .
H67 H -0.2276 0.4380 0.3206 0.028 Uiso 1 1 calc R U . . .
C68 C -0.2551(2) 0.35183(16) 0.30996(14) 0.0275(7) Uani 1 1 d . . . . .
C69 C -0.2334(2) 0.30448(14) 0.27658(14) 0.0237(7) Uani 1 1 d . . . . .
H69 H -0.2615 0.2677 0.2847 0.028 Uiso 1 1 calc R U . . .
C70 C -0.1718(2) 0.30897(13) 0.23161(14) 0.0182(7) Uani 1 1 d . . . . .
C71 C -0.1194(3) 0.47203(13) 0.23541(15) 0.0252(8) Uani 1 1 d . . . . .
H71A H -0.0420 0.4712 0.2311 0.038 Uiso 1 1 calc R U . . .
H71B H -0.1270 0.4995 0.2675 0.038 Uiso 1 1 calc R U . . .
H71C H -0.1674 0.4841 0.1967 0.038 Uiso 1 1 calc R U . . .
C72 C -0.3245(3) 0.34578(19) 0.35760(16) 0.0426(10) Uani 1 1 d . . . . .
H72A H -0.3990 0.3322 0.3382 0.064 Uiso 1 1 calc R U . . .
H72B H -0.3300 0.3834 0.3769 0.064 Uiso 1 1 calc R U . . .
H72C H -0.2895 0.3178 0.3886 0.064 Uiso 1 1 calc R U . . .
C73 C -0.1531(3) 0.25657(13) 0.19504(15) 0.0240(7) Uani 1 1 d . . . . .
H73A H -0.1830 0.2221 0.2114 0.036 Uiso 1 1 calc R U . . .
H73B H -0.0734 0.2514 0.1976 0.036 Uiso 1 1 calc R U . . .
H73C H -0.1909 0.2620 0.1523 0.036 Uiso 1 1 calc R U . . .
C74A C 0.2620(7) 0.4070(6) 0.9783(4) 0.036(2) Uani 0.75(3) 1 d D U P A 1
H74A H 0.3216 0.4086 1.0129 0.043 Uiso 0.75(3) 1 calc R U P A 1
C75A C 0.1993(8) 0.4563(5) 0.9607(4) 0.0373(17) Uani 0.75(3) 1 d D U P A 1
H75A H 0.2168 0.4915 0.9826 0.045 Uiso 0.75(3) 1 calc R U P A 1
C76A C 0.1118(11) 0.4541(4) 0.9114(5) 0.043(2) Uani 0.75(3) 1 d D U P A 1
H76A H 0.0672 0.4874 0.8996 0.052 Uiso 0.75(3) 1 calc R U P A 1
C77A C 0.0891(10) 0.4036(4) 0.8794(6) 0.059(3) Uani 0.75(3) 1 d D U P A 1
H77A H 0.0292 0.4022 0.8449 0.070 Uiso 0.75(3) 1 calc R U P A 1
C78A C 0.1515(9) 0.3552(4) 0.8965(7) 0.067(3) Uani 0.75(3) 1 d D U P A 1
H78A H 0.1344 0.3205 0.8737 0.081 Uiso 0.75(3) 1 calc R U P A 1
C79A C 0.2399(9) 0.3560(5) 0.9469(6) 0.049(2) Uani 0.75(3) 1 d D U P A 1
H79A H 0.2834 0.3223 0.9591 0.059 Uiso 0.75(3) 1 calc R U P A 1
C74B C 0.254(2) 0.3840(19) 0.9720(10) 0.043(5) Uani 0.25(3) 1 d DG U P A 2
H74B H 0.3062 0.3765 1.0088 0.051 Uiso 0.25(3) 1 calc R U P A 2
C75B C 0.209(2) 0.4392(16) 0.9602(12) 0.051(6) Uani 0.25(3) 1 d DG U P A 2
H75B H 0.2311 0.4694 0.9890 0.061 Uiso 0.25(3) 1 calc R U P A 2
C76B C 0.132(3) 0.4501(11) 0.9064(14) 0.048(7) Uani 0.25(3) 1 d DG U P A 2
H76B H 0.1017 0.4878 0.8983 0.058 Uiso 0.25(3) 1 calc R U P A 2
C77B C 0.100(3) 0.4058(13) 0.8643(13) 0.054(6) Uani 0.25(3) 1 d DG U P A 2
H77B H 0.0474 0.4133 0.8275 0.065 Uiso 0.25(3) 1 calc R U P A 2
C78B C 0.145(3) 0.3507(12) 0.8761(14) 0.062(6) Uani 0.25(3) 1 d DG U P A 2
H78B H 0.1225 0.3204 0.8474 0.074 Uiso 0.25(3) 1 calc R U P A 2
C79B C 0.221(2) 0.3397(14) 0.9300(14) 0.054(6) Uani 0.25(3) 1 d DG U P A 2
H79B H 0.2519 0.3020 0.9380 0.065 Uiso 0.25(3) 1 calc R U P A 2

loop_
_atom_site_aniso_label
_atom_site_aniso_U_11
_atom_site_aniso_U_22
_atom_site_aniso_U_33
_atom_site_aniso_U_23
_atom_site_aniso_U_13
_atom_site_aniso_U_12
N1 0.0211(14) 0.0125(12) 0.0153(13) -0.0005(10) 0.0056(11) -0.0043(10)
N2 0.0200(13) 0.0124(12) 0.0138(12) -0.0008(10) 0.0031(10) 0.0010(10)
N3 0.0246(15) 0.0134(13) 0.0306(16) -0.0048(11) 0.0053(12) -0.0045(11)
N4 0.0305(16) 0.0128(13) 0.0375(16) 0.0044(12) 0.0133(13) 0.0018(12)
Cl3 0.0187(4) 0.0323(4) 0.0301(4) 0.0037(4) 0.0118(3) 0.0056(3)
Cl4 0.0134(4) 0.0292(4) 0.0204(4) -0.0001(3) 0.0030(3) 0.0049(3)
Sn1 0.01248(10) 0.01138(9) 0.01407(10) -0.00039(8) 0.00267(8) 0.00047(8)
Sn2 0.01146(10) 0.01118(9) 0.01362(10) -0.00045(8) 0.00146(7) 0.00045(8)
C1 0.0155(16) 0.0114(14) 0.0159(15) 0.0016(11) -0.0011(12) 0.0003(11)
C2 0.0165(16) 0.0164(15) 0.0222(17) 0.0001(13) 0.0063(13) -0.0021(12)
C3 0.0205(16) 0.0184(16) 0.0193(15) -0.0040(13) 0.0025(12) 0.0008(13)
C4 0.0173(16) 0.0131(14) 0.0198(16) -0.0007(12) 0.0001(13) -0.0019(12)
C5 0.0163(16) 0.0152(15) 0.0218(16) 0.0026(12) 0.0034(13) -0.0026(12)
C6 0.0131(15) 0.0176(15) 0.0196(16) 0.0000(12) 0.0041(12) 0.0002(12)
C7 0.031(2) 0.028(2) 0.059(3) -0.0105(18) 0.0110(19) -0.0131(16)
C8 0.044(2) 0.0163(16) 0.035(2) -0.0076(15) 0.0094(17) -0.0052(15)
C9 0.0124(14) 0.0113(13) 0.0168(14) -0.0001(12) 0.0000(11) -0.0017(12)
C10 0.0136(15) 0.0175(15) 0.0176(16) -0.0036(12) 0.0034(12) 0.0013(12)
C11 0.0209(17) 0.0172(15) 0.0210(16) 0.0030(13) 0.0062(13) -0.0042(13)
C12 0.0169(16) 0.0103(14) 0.0277(18) -0.0005(13) 0.0019(13) -0.0015(12)
C13 0.0203(17) 0.0159(15) 0.0280(18) -0.0019(13) 0.0116(14) 0.0006(13)
C14 0.0149(16) 0.0162(15) 0.0229(17) 0.0008(12) 0.0071(13) -0.0022(12)
C15 0.043(2) 0.0156(17) 0.052(2) 0.0052(16) 0.0217(19) -0.0018(15)
C16 0.047(2) 0.0263(19) 0.056(3) 0.0065(18) 0.025(2) 0.0157(17)
C17 0.0140(15) 0.0146(14) 0.0123(14) -0.0020(11) 0.0044(12) 0.0023(11)
C18 0.0157(16) 0.0159(15) 0.0162(15) 0.0006(12) 0.0066(12) -0.0008(12)
C19 0.0201(17) 0.0180(16) 0.0243(17) 0.0051(13) 0.0015(14) 0.0008(13)
C20 0.0175(17) 0.0288(19) 0.032(2) 0.0075(15) -0.0074(15) -0.0020(14)
C21 0.0196(17) 0.0209(16) 0.0292(18) -0.0007(14) -0.0030(14) -0.0078(13)
C22 0.0138(15) 0.0168(15) 0.0162(15) -0.0004(12) 0.0072(12) -0.0008(12)
C23 0.0147(15) 0.0138(14) 0.0144(15) 0.0059(12) -0.0022(12) 0.0017(12)
C24 0.0198(17) 0.0196(16) 0.0166(16) 0.0016(12) -0.0010(13) 0.0067(13)
C25 0.0319(19) 0.0167(16) 0.0182(16) -0.0038(13) -0.0063(14) 0.0061(14)
C26 0.0314(19) 0.0135(15) 0.0233(17) 0.0041(13) -0.0072(15) -0.0033(13)
C27 0.0259(18) 0.0223(17) 0.0216(17) 0.0064(13) 0.0039(14) -0.0063(14)
C28 0.0214(17) 0.0164(15) 0.0127(15) 0.0036(12) -0.0024(13) -0.0006(12)
C29 0.031(2) 0.0324(19) 0.0247(19) -0.0037(15) 0.0075(15) 0.0101(15)
C30 0.052(3) 0.0188(18) 0.045(2) 0.0004(16) -0.0021(19) -0.0088(17)
C31 0.0248(18) 0.0258(17) 0.0220(17) -0.0016(14) 0.0095(14) -0.0047(14)
C32 0.0105(15) 0.0165(15) 0.0182(15) -0.0004(12) 0.0025(12) -0.0040(12)
C33 0.0133(15) 0.0196(15) 0.0166(16) -0.0003(12) 0.0001(12) -0.0057(12)
C34 0.0183(17) 0.0201(16) 0.0219(17) 0.0044(13) -0.0003(13) -0.0079(13)
C35 0.0196(17) 0.0158(16) 0.0340(19) -0.0029(14) -0.0003(14) -0.0007(13)
C36 0.0236(18) 0.0177(16) 0.0326(19) -0.0082(14) 0.0079(15) 0.0015(13)
C37 0.0173(16) 0.0186(16) 0.0271(18) -0.0048(13) 0.0072(14) -0.0044(13)
C38 0.0242(18) 0.0285(18) 0.0244(18) 0.0011(14) 0.0113(14) -0.0061(14)
C39 0.040(2) 0.0156(17) 0.049(2) -0.0013(16) 0.0037(18) -0.0019(15)
C40A 0.039(2) 0.0289(19) 0.039(2) -0.0029(16) 0.0253(18) -0.0018(16)
C41 0.0143(15) 0.0099(13) 0.0158(15) -0.0030(11) 0.0000(12) 0.0007(11)
C42 0.0129(15) 0.0090(13) 0.0162(15) -0.0010(11) 0.0000(12) -0.0002(11)
C43 0.0199(17) 0.0183(15) 0.0157(16) -0.0017(12) 0.0043(13) -0.0002(13)
C44 0.0197(17) 0.0213(16) 0.0142(16) 0.0004(12) -0.0031(13) 0.0007(13)
C45 0.0090(15) 0.0181(15) 0.0258(18) -0.0032(13) -0.0014(13) 0.0019(12)
C46 0.0151(15) 0.0098(14) 0.0200(16) -0.0031(11) 0.0040(12) -0.0010(11)
C47 0.0126(15) 0.0185(15) 0.0092(14) -0.0001(11) 0.0023(11) -0.0001(12)
C48 0.0199(16) 0.0192(15) 0.0114(14) -0.0032(12) 0.0014(12) -0.0007(12)
C49 0.0169(16) 0.0278(17) 0.0155(16) -0.0046(13) 0.0028(13) 0.0056(13)
C50 0.0135(16) 0.0381(19) 0.0152(16) -0.0009(14) 0.0040(12) 0.0009(14)
C51 0.0202(17) 0.0248(17) 0.0168(16) -0.0006(13) 0.0042(13) -0.0086(13)
C52 0.0173(16) 0.0204(15) 0.0103(14) -0.0006(12) 0.0040(12) -0.0008(12)
C53 0.0263(19) 0.0185(16) 0.0333(19) -0.0082(14) 0.0061(15) 0.0027(14)
C54 0.0172(18) 0.051(2) 0.032(2) -0.0102(17) 0.0038(15) -0.0016(16)
C55 0.0269(18) 0.0149(15) 0.0234(17) -0.0017(13) 0.0080(14) -0.0027(13)
C65 0.0062(13) 0.0211(16) 0.0192(15) 0.0002(13) -0.0024(11) 0.0002(12)
C66 0.0094(15) 0.0231(17) 0.0230(17) -0.0027(13) -0.0026(13) 0.0020(12)
C67 0.0132(16) 0.0332(19) 0.0211(17) -0.0071(14) -0.0017(13) 0.0060(14)
C68 0.0130(15) 0.048(2) 0.0217(16) 0.0006(17) 0.0038(13) 0.0014(16)
C69 0.0142(16) 0.0304(18) 0.0245(18) 0.0053(14) -0.0007(14) -0.0044(14)
C70 0.0092(15) 0.0226(16) 0.0205(16) -0.0002(13) -0.0017(13) 0.0013(12)
C71 0.0151(17) 0.0250(17) 0.0336(19) -0.0071(15) 0.0010(14) 0.0033(13)
C72 0.031(2) 0.069(3) 0.032(2) -0.005(2) 0.0153(17) -0.004(2)
C73 0.0222(18) 0.0207(17) 0.0279(18) 0.0000(14) 0.0029(14) -0.0039(13)
C74A 0.035(3) 0.047(5) 0.028(3) 0.010(3) 0.009(2) 0.003(3)
C75A 0.040(3) 0.042(4) 0.032(3) 0.005(3) 0.011(3) -0.001(3)
C76A 0.038(4) 0.044(3) 0.045(4) 0.011(3) 0.003(3) -0.004(3)
C77A 0.059(5) 0.047(4) 0.055(5) 0.005(3) -0.021(5) -0.006(3)
C78A 0.075(5) 0.048(4) 0.067(6) -0.005(4) -0.013(5) -0.005(3)
C79A 0.052(4) 0.043(4) 0.052(5) 0.000(3) 0.007(3) 0.006(3)
C74B 0.039(9) 0.053(10) 0.037(9) 0.012(8) 0.011(7) -0.001(9)
C75B 0.052(10) 0.056(10) 0.043(8) 0.006(7) 0.006(8) 0.002(8)
C76B 0.048(12) 0.056(9) 0.041(9) 0.014(7) 0.010(8) -0.007(7)
C77B 0.062(11) 0.057(8) 0.040(9) 0.014(7) 0.002(9) -0.008(7)
C78B 0.064(11) 0.064(9) 0.050(10) 0.009(7) -0.003(9) -0.004(7)
C79B 0.052(10) 0.060(9) 0.047(10) 0.004(7) 0.004(8) 0.000(8)

loop_
_atom_type_symbol
_atom_type_description
_atom_type_scat_dispersion_real
_atom_type_scat_dispersion_imag
_atom_type_scat_source
C C 0.0033 0.0016 'International Tables Vol C Tables 4.2.6.8 and 6.1.1.4'
H H 0.0000 0.0000 'International Tables Vol C Tables 4.2.6.8 and 6.1.1.4'
N N 0.0061 0.0033 'International Tables Vol C Tables 4.2.6.8 and 6.1.1.4'
Cl Cl 0.1484 0.1585 'International Tables Vol C Tables 4.2.6.8 and 6.1.1.4'
Sn Sn -0.6537 1.4246 'International Tables Vol C Tables 4.2.6.8 and 6.1.1.4'

loop_
_geom_angle_atom_site_label_1
_geom_angle_atom_site_label_2
_geom_angle_atom_site_label_3
_geom_angle
C1 N1 Sn2 127.04(19)
C1 N1 Sn1 135.04(19)
Sn2 N1 Sn1 97.92(10)
C9 N2 Sn2 126.30(19)
C9 N2 Sn1 134.2(2)
Sn2 N2 Sn1 97.54(9)
C4 N3 C7 116.5(3)
C4 N3 C8 116.9(3)
C7 N3 C8 112.8(3)
C12 N4 C15 116.1(3)
C12 N4 C16 115.5(3)
C15 N4 C16 111.9(3)
N1 Sn1 N2 81.61(9)
N1 Sn1 C17 121.49(10)
N2 Sn1 C17 119.19(10)
N1 Sn1 Cl3 111.96(7)
N2 Sn1 Cl3 112.76(7)
C17 Sn1 Cl3 107.96(8)
N1 Sn1 Sn2 41.03(7)
N2 Sn1 Sn2 41.18(6)
C17 Sn1 Sn2 126.44(7)
Cl3 Sn1 Sn2 125.59(2)
N1 Sn2 N2 81.74(9)
N1 Sn2 C41 126.04(10)
N2 Sn2 C41 125.69(10)
N1 Sn2 Cl4 100.98(7)
N2 Sn2 Cl4 102.71(7)
C41 Sn2 Cl4 113.46(8)
N1 Sn2 Sn1 41.06(7)
N2 Sn2 Sn1 41.28(7)
C41 Sn2 Sn1 146.23(8)
Cl4 Sn2 Sn1 100.313(19)
C6 C1 C2 117.0(3)
C6 C1 N1 122.4(3)
C2 C1 N1 120.5(3)
C3 C2 C1 122.0(3)
C3 C2 H2 119.0
C1 C2 H2 119.0
C2 C3 C4 120.9(3)
C2 C3 H3 119.5
C4 C3 H3 119.5
C5 C4 C3 117.3(3)
C5 C4 N3 121.0(3)
C3 C4 N3 121.7(3)
C6 C5 C4 121.4(3)
C6 C5 H5 119.3
C4 C5 H5 119.3
C5 C6 C1 121.5(3)
C5 C6 H6 119.3
C1 C6 H6 119.3
N3 C7 H7A 109.5
N3 C7 H7B 109.5
H7A C7 H7B 109.5
N3 C7 H7C 109.5
H7A C7 H7C 109.5
H7B C7 H7C 109.5
N3 C8 H8A 109.5
N3 C8 H8B 109.5
H8A C8 H8B 109.5
N3 C8 H8C 109.5
H8A C8 H8C 109.5
H8B C8 H8C 109.5
C10 C9 C14 117.0(3)
C10 C9 N2 120.4(3)
C14 C9 N2 122.6(3)
C9 C10 C11 121.8(3)
C9 C10 H10 119.1
C11 C10 H10 119.1
C12 C11 C10 120.8(3)
C12 C11 H11 119.6
C10 C11 H11 119.6
C11 C12 C13 117.4(3)
C11 C12 N4 123.6(3)
C13 C12 N4 119.0(3)
C14 C13 C12 121.8(3)
C14 C13 H13 119.1
C12 C13 H13 119.1
C13 C14 C9 121.1(3)
C13 C14 H14 119.5
C9 C14 H14 119.5
N4 C15 H15A 109.5
N4 C15 H15B 109.5
H15A C15 H15B 109.5
N4 C15 H15C 109.5
H15A C15 H15C 109.5
H15B C15 H15C 109.5
N4 C16 H16A 109.5
N4 C16 H16B 109.5
H16A C16 H16B 109.5
N4 C16 H16C 109.5
H16A C16 H16C 109.5
H16B C16 H16C 109.5
C22 C17 C18 120.4(3)
C22 C17 Sn1 120.3(2)
C18 C17 Sn1 119.2(2)
C19 C18 C17 119.1(3)
C19 C18 C23 116.9(3)
C17 C18 C23 123.9(3)
C20 C19 C18 120.6(3)
C20 C19 H19 119.7
C18 C19 H19 119.7
C19 C20 C21 119.9(3)
C19 C20 H20 120.1
C21 C20 H20 120.1
C20 C21 C22 121.1(3)
C20 C21 H21 119.4
C22 C21 H21 119.4
C21 C22 C17 118.8(3)
C21 C22 C32 116.8(3)
C17 C22 C32 124.4(3)
C24 C23 C28 120.0(3)
C24 C23 C18 120.3(3)
C28 C23 C18 119.1(3)
C25 C24 C23 118.8(3)
C25 C24 C29 120.5(3)
C23 C24 C29 120.7(3)
C26 C25 C24 122.2(3)
C26 C25 H25 118.9
C24 C25 H25 118.9
C25 C26 C27 118.1(3)
C25 C26 C30 121.1(3)
C27 C26 C30 120.8(3)
C26 C27 C28 122.2(3)
C26 C27 H27 118.9
C28 C27 H27 118.9
C27 C28 C23 118.6(3)
C27 C28 C31 118.8(3)
C23 C28 C31 122.6(3)
C24 C29 H29A 109.5
C24 C29 H29B 109.5
H29A C29 H29B 109.5
C24 C29 H29C 109.5
H29A C29 H29C 109.5
H29B C29 H29C 109.5
C26 C30 H30A 109.5
C26 C30 H30B 109.5
H30A C30 H30B 109.5
C26 C30 H30C 109.5
H30A C30 H30C 109.5
H30B C30 H30C 109.5
C28 C31 H31A 109.5
C28 C31 H31B 109.5
H31A C31 H31B 109.5
C28 C31 H31C 109.5
H31A C31 H31C 109.5
H31B C31 H31C 109.5
C33 C32 C37 120.2(3)
C33 C32 C22 121.0(3)
C37 C32 C22 118.4(3)
C34 C33 C32 118.2(3)
C34 C33 C38 119.8(3)
C32 C33 C38 121.9(3)
C35 C34 C33 122.6(3)
C35 C34 H34 118.7
C33 C34 H34 118.7
C34 C35 C36 118.2(3)
C34 C35 C39 121.0(3)
C36 C35 C39 120.8(3)
C37 C36 C35 121.4(3)
C37 C36 H36 119.3
C35 C36 H36 119.3
C36 C37 C32 119.3(3)
C36 C37 C40A 119.6(3)
C32 C37 C40A 121.1(3)
C33 C38 H38A 109.5
C33 C38 H38B 109.5
H38A C38 H38B 109.5
C33 C38 H38C 109.5
H38A C38 H38C 109.5
H38B C38 H38C 109.5
C35 C39 H39A 109.5
C35 C39 H39B 109.5
H39A C39 H39B 109.5
C35 C39 H39C 109.5
H39A C39 H39C 109.5
H39B C39 H39C 109.5
C37 C40A H40A 109.5
C37 C40A H40B 109.5
H40A C40A H40B 109.5
C37 C40A H40C 109.5
H40A C40A H40C 109.5
H40B C40A H40C 109.5
C42 C41 C46 120.5(3)
C42 C41 Sn2 123.4(2)
C46 C41 Sn2 116.1(2)
C43 C42 C41 118.7(3)
C43 C42 C47 117.7(3)
C41 C42 C47 123.6(2)
C44 C43 C42 121.1(3)
C44 C43 H43 119.4
C42 C43 H43 119.4
C45 C44 C43 120.0(3)
C45 C44 H44 120.0
C43 C44 H44 120.0
C44 C45 C46 121.2(3)
C44 C45 H45 119.4
C46 C45 H45 119.4
C45 C46 C41 118.4(3)
C45 C46 C65 118.4(3)
C41 C46 C65 123.2(3)
C48 C47 C52 119.6(3)
C48 C47 C42 120.6(3)
C52 C47 C42 119.7(2)
C49 C48 C47 119.6(3)
C49 C48 C53 120.2(3)
C47 C48 C53 120.2(3)
C48 C49 C50 121.6(3)
C48 C49 H49 119.2
C50 C49 H49 119.2
C49 C50 C51 118.4(3)
C49 C50 C54 121.1(3)
C51 C50 C54 120.5(3)
C50 C51 C52 121.8(3)
C50 C51 H51 119.1
C52 C51 H51 119.1
C51 C52 C47 118.8(3)
C51 C52 C55 119.9(3)
C47 C52 C55 121.2(3)
C48 C53 H53A 109.5
C48 C53 H53B 109.5
H53A C53 H53B 109.5
C48 C53 H53C 109.5
H53A C53 H53C 109.5
H53B C53 H53C 109.5
C50 C54 H54A 109.5
C50 C54 H54B 109.5
H54A C54 H54B 109.5
C50 C54 H54C 109.5
H54A C54 H54C 109.5
H54B C54 H54C 109.5
C52 C55 H55A 109.5
C52 C55 H55B 109.5
H55A C55 H55B 109.5
C52 C55 H55C 109.5
H55A C55 H55C 109.5
H55B C55 H55C 109.5
C70 C65 C66 120.0(3)
C70 C65 C46 120.7(3)
C66 C65 C46 119.0(3)
C67 C66 C65 118.6(3)
C67 C66 C71 120.6(3)
C65 C66 C71 120.6(3)
C68 C67 C66 121.9(3)
C68 C67 H67 119.0
C66 C67 H67 119.0
C69 C68 C67 118.3(3)
C69 C68 C72 120.9(3)
C67 C68 C72 120.7(3)
C68 C69 C70 122.2(3)
C68 C69 H69 118.9
C70 C69 H69 118.9
C69 C70 C65 118.9(3)
C69 C70 C73 120.4(3)
C65 C70 C73 120.7(3)
C66 C71 H71A 109.5
C66 C71 H71B 109.5
H71A C71 H71B 109.5
C66 C71 H71C 109.5
H71A C71 H71C 109.5
H71B C71 H71C 109.5
C68 C72 H72A 109.5
C68 C72 H72B 109.5
H72A C72 H72B 109.5
C68 C72 H72C 109.5
H72A C72 H72C 109.5
H72B C72 H72C 109.5
C70 C73 H73A 109.5
C70 C73 H73B 109.5
H73A C73 H73B 109.5
C70 C73 H73C 109.5
H73A C73 H73C 109.5
H73B C73 H73C 109.5
C79A C74A C75A 121.6(6)
C79A C74A H74A 119.2
C75A C74A H74A 119.2
C76A C75A C74A 119.5(6)
C76A C75A H75A 120.2
C74A C75A H75A 120.2
C77A C76A C75A 119.6(6)
C77A C76A H76A 120.2
C75A C76A H76A 120.2
C76A C77A C78A 120.7(6)
C76A C77A H77A 119.6
C78A C77A H77A 119.6
C77A C78A C79A 120.9(6)
C77A C78A H78A 119.5
C79A C78A H78A 119.5
C74A C79A C78A 117.6(6)
C74A C79A H79A 121.2
C78A C79A H79A 121.2
C75B C74B C79B 120.0
C75B C74B H74B 120.0
C79B C74B H74B 120.0
C74B C75B C76B 120.0
C74B C75B H75B 120.0
C76B C75B H75B 120.0
C77B C76B C75B 120.0
C77B C76B H76B 120.0
C75B C76B H76B 120.0
C76B C77B C78B 120.0
C76B C77B H77B 120.0
C78B C77B H77B 120.0
C79B C78B C77B 120.0
C79B C78B H78B 120.0
C77B C78B H78B 120.0
C78B C79B C74B 120.0
C78B C79B H79B 120.0
C74B C79B H79B 120.0

loop_
_geom_bond_atom_site_label_1
_geom_bond_atom_site_label_2
_geom_bond_distance
N1 C1 1.404(3)
N1 Sn2 2.031(2)
N1 Sn1 2.032(2)
N2 C9 1.402(3)
N2 Sn2 2.035(2)
N2 Sn1 2.039(2)
N3 C4 1.416(4)
N3 C7 1.445(4)
N3 C8 1.449(4)
N4 C12 1.424(4)
N4 C15 1.446(4)
N4 C16 1.451(4)
Cl3 Sn1 2.3499(8)
Cl4 Sn2 2.3591(8)
Sn1 C17 2.138(3)
Sn1 Sn2 3.0647(3)
Sn2 C41 2.153(3)
C1 C6 1.391(4)
C1 C2 1.398(4)
C2 C3 1.386(4)
C2 H2 0.9500
C3 C4 1.399(4)
C3 H3 0.9500
C4 C5 1.399(4)
C5 C6 1.391(4)
C5 H5 0.9500
C6 H6 0.9500
C7 H7A 0.9800
C7 H7B 0.9800
C7 H7C 0.9800
C8 H8A 0.9800
C8 H8B 0.9800
C8 H8C 0.9800
C9 C10 1.390(4)
C9 C14 1.397(4)
C10 C11 1.397(4)
C10 H10 0.9500
C11 C12 1.386(4)
C11 H11 0.9500
C12 C13 1.395(4)
C13 C14 1.384(4)
C13 H13 0.9500
C14 H14 0.9500
C15 H15A 0.9800
C15 H15B 0.9800
C15 H15C 0.9800
C16 H16A 0.9800
C16 H16B 0.9800
C16 H16C 0.9800
C17 C22 1.399(4)
C17 C18 1.405(4)
C18 C19 1.390(4)
C18 C23 1.498(4)
C19 C20 1.382(4)
C19 H19 0.9500
C20 C21 1.382(4)
C20 H20 0.9500
C21 C22 1.390(4)
C21 H21 0.9500
C22 C32 1.496(4)
C23 C24 1.402(4)
C23 C28 1.407(4)
C24 C25 1.394(4)
C24 C29 1.502(4)
C25 C26 1.379(5)
C25 H25 0.9500
C26 C27 1.385(4)
C26 C30 1.515(4)
C27 C28 1.393(4)
C27 H27 0.9500
C28 C31 1.505(4)
C29 H29A 0.9800
C29 H29B 0.9800
C29 H29C 0.9800
C30 H30A 0.9800
C30 H30B 0.9800
C30 H30C 0.9800
C31 H31A 0.9800
C31 H31B 0.9800
C31 H31C 0.9800
C32 C33 1.397(4)
C32 C37 1.407(4)
C33 C34 1.394(4)
C33 C38 1.500(4)
C34 C35 1.381(4)
C34 H34 0.9500
C35 C36 1.388(5)
C35 C39 1.512(4)
C36 C37 1.388(4)
C36 H36 0.9500
C37 C40A 1.513(4)
C38 H38A 0.9800
C38 H38B 0.9800
C38 H38C 0.9800
C39 H39A 0.9800
C39 H39B 0.9800
C39 H39C 0.9800
C40A H40A 0.9800
C40A H40B 0.9800
C40A H40C 0.9800
C41 C42 1.404(4)
C41 C46 1.409(4)
C42 C43 1.394(4)
C42 C47 1.491(4)
C43 C44 1.379(4)
C43 H43 0.9500
C44 C45 1.376(4)
C44 H44 0.9500
C45 C46 1.398(4)
C45 H45 0.9500
C46 C65 1.496(4)
C47 C48 1.402(4)
C47 C52 1.408(4)
C48 C49 1.386(4)
C48 C53 1.508(4)
C49 C50 1.386(4)
C49 H49 0.9500
C50 C51 1.389(4)
C50 C54 1.511(4)
C51 C52 1.392(4)
C51 H51 0.9500
C52 C55 1.508(4)
C53 H53A 0.9800
C53 H53B 0.9800
C53 H53C 0.9800
C54 H54A 0.9800
C54 H54B 0.9800
C54 H54C 0.9800
C55 H55A 0.9800
C55 H55B 0.9800
C55 H55C 0.9800
C65 C70 1.404(4)
C65 C66 1.408(4)
C66 C67 1.399(4)
C66 C71 1.506(4)
C67 C68 1.385(5)
C67 H67 0.9500
C68 C69 1.383(5)
C68 C72 1.512(4)
C69 C70 1.390(4)
C69 H69 0.9500
C70 C73 1.507(4)
C71 H71A 0.9800
C71 H71B 0.9800
C71 H71C 0.9800
C72 H72A 0.9800
C72 H72B 0.9800
C72 H72C 0.9800
C73 H73A 0.9800
C73 H73B 0.9800
C73 H73C 0.9800
C74A C79A 1.368(9)
C74A C75A 1.386(8)
C74A H74A 0.9500
C75A C76A 1.371(8)
C75A H75A 0.9500
C76A C77A 1.365(8)
C76A H76A 0.9500
C77A C78A 1.365(8)
C77A H77A 0.9500
C78A C79A 1.393(9)
C78A H78A 0.9500
C79A H79A 0.9500
C74B C75B 1.3900
C74B C79B 1.3900
C74B H74B 0.9500
C75B C76B 1.3900
C75B H75B 0.9500
C76B C77B 1.3900
C76B H76B 0.9500
C77B C78B 1.3900
C77B H77B 0.9500
C78B C79B 1.3900
C78B H78B 0.9500
C79B H79B 0.9500

loop_
_geom_torsion_atom_site_label_1
_geom_torsion_atom_site_label_2
_geom_torsion_atom_site_label_3
_geom_torsion_atom_site_label_4
_geom_torsion
Sn2 N1 C1 C6 -138.1(2)
Sn1 N1 C1 C6 42.9(4)
Sn2 N1 C1 C2 38.1(4)
Sn1 N1 C1 C2 -141.0(2)
C6 C1 C2 C3 0.8(4)
N1 C1 C2 C3 -175.5(3)
C1 C2 C3 C4 -1.3(4)
C2 C3 C4 C5 1.2(4)
C2 C3 C4 N3 -176.1(3)
C7 N3 C4 C5 29.4(4)
C8 N3 C4 C5 167.0(3)
C7 N3 C4 C3 -153.4(3)
C8 N3 C4 C3 -15.8(4)
C3 C4 C5 C6 -0.8(4)
N3 C4 C5 C6 176.6(3)
C4 C5 C6 C1 0.3(4)
C2 C1 C6 C5 -0.3(4)
N1 C1 C6 C5 176.0(3)
Sn2 N2 C9 C10 -38.8(4)
Sn1 N2 C9 C10 161.1(2)
Sn2 N2 C9 C14 138.7(2)
Sn1 N2 C9 C14 -21.4(4)
C14 C9 C10 C11 -4.6(4)
N2 C9 C10 C11 173.0(3)
C9 C10 C11 C12 2.9(5)
C10 C11 C12 C13 1.3(4)
C10 C11 C12 N4 178.3(3)
C15 N4 C12 C11 -1.3(4)
C16 N4 C12 C11 132.6(3)
C15 N4 C12 C13 175.6(3)
C16 N4 C12 C13 -50.5(4)
C11 C12 C13 C14 -3.9(5)
N4 C12 C13 C14 179.0(3)
C12 C13 C14 C9 2.2(5)
C10 C9 C14 C13 2.1(4)
N2 C9 C14 C13 -175.5(3)
C22 C17 C18 C19 -2.3(4)
Sn1 C17 C18 C19 174.5(2)
C22 C17 C18 C23 174.0(3)
Sn1 C17 C18 C23 -9.3(4)
C17 C18 C19 C20 1.6(5)
C23 C18 C19 C20 -174.9(3)
C18 C19 C20 C21 0.5(5)
C19 C20 C21 C22 -1.9(5)
C20 C21 C22 C17 1.1(5)
C20 C21 C22 C32 178.1(3)
C18 C17 C22 C21 0.9(4)
Sn1 C17 C22 C21 -175.8(2)
C18 C17 C22 C32 -175.8(3)
Sn1 C17 C22 C32 7.5(4)
C19 C18 C23 C24 -78.9(4)
C17 C18 C23 C24 104.8(3)
C19 C18 C23 C28 91.9(3)
C17 C18 C23 C28 -84.4(4)
C28 C23 C24 C25 -1.9(4)
C18 C23 C24 C25 168.8(3)
C28 C23 C24 C29 179.8(3)
C18 C23 C24 C29 -9.5(4)
C23 C24 C25 C26 -0.1(4)
C29 C24 C25 C26 178.2(3)
C24 C25 C26 C27 2.7(4)
C24 C25 C26 C30 -177.8(3)
C25 C26 C27 C28 -3.4(5)
C30 C26 C27 C28 177.1(3)
C26 C27 C28 C23 1.4(4)
C26 C27 C28 C31 -175.6(3)
C24 C23 C28 C27 1.3(4)
C18 C23 C28 C27 -169.5(3)
C24 C23 C28 C31 178.1(3)
C18 C23 C28 C31 7.3(4)
C21 C22 C32 C33 87.6(4)
C17 C22 C32 C33 -95.7(4)
C21 C22 C32 C37 -85.4(4)
C17 C22 C32 C37 91.4(4)
C37 C32 C33 C34 -1.3(4)
C22 C32 C33 C34 -174.1(3)
C37 C32 C33 C38 177.0(3)
C22 C32 C33 C38 4.2(4)
C32 C33 C34 C35 3.0(4)
C38 C33 C34 C35 -175.3(3)
C33 C34 C35 C36 -2.6(5)
C33 C34 C35 C39 177.5(3)
C34 C35 C36 C37 0.5(5)
C39 C35 C36 C37 -179.6(3)
C35 C36 C37 C32 1.1(5)
C35 C36 C37 C40A 179.4(3)
C33 C32 C37 C36 -0.7(4)
C22 C32 C37 C36 172.3(3)
C33 C32 C37 C40A -179.0(3)
C22 C32 C37 C40A -6.0(4)
C46 C41 C42 C43 -1.0(4)
Sn2 C41 C42 C43 -179.2(2)
C46 C41 C42 C47 177.3(3)
Sn2 C41 C42 C47 -0.9(4)
C41 C42 C43 C44 0.4(4)
C47 C42 C43 C44 -178.0(3)
C42 C43 C44 C45 0.4(4)
C43 C44 C45 C46 -0.6(4)
C44 C45 C46 C41 0.0(4)
C44 C45 C46 C65 178.4(3)
C42 C41 C46 C45 0.8(4)
Sn2 C41 C46 C45 179.1(2)
C42 C41 C46 C65 -177.5(3)
Sn2 C41 C46 C65 0.8(3)
C43 C42 C47 C48 -90.6(3)
C41 C42 C47 C48 91.1(3)
C43 C42 C47 C52 87.3(3)
C41 C42 C47 C52 -91.0(3)
C52 C47 C48 C49 2.4(4)
C42 C47 C48 C49 -179.7(3)
C52 C47 C48 C53 -177.6(3)
C42 C47 C48 C53 0.2(4)
C47 C48 C49 C50 0.8(4)
C53 C48 C49 C50 -179.2(3)
C48 C49 C50 C51 -2.4(5)
C48 C49 C50 C54 177.6(3)
C49 C50 C51 C52 0.8(4)
C54 C50 C51 C52 -179.2(3)
C50 C51 C52 C47 2.4(4)
C50 C51 C52 C55 -175.0(3)
C48 C47 C52 C51 -3.9(4)
C42 C47 C52 C51 178.2(3)
C48 C47 C52 C55 173.4(3)
C42 C47 C52 C55 -4.5(4)
C45 C46 C65 C70 83.8(3)
C41 C46 C65 C70 -97.9(3)
C45 C46 C65 C66 -89.9(3)
C41 C46 C65 C66 88.5(3)
C70 C65 C66 C67 2.1(4)
C46 C65 C66 C67 175.8(3)
C70 C65 C66 C71 -173.6(3)
C46 C65 C66 C71 0.1(4)
C65 C66 C67 C68 -2.0(4)
C71 C66 C67 C68 173.8(3)
C66 C67 C68 C69 0.8(5)
C66 C67 C68 C72 -177.6(3)
C67 C68 C69 C70 0.2(5)
C72 C68 C69 C70 178.6(3)
C68 C69 C70 C65 -0.1(4)
C68 C69 C70 C73 -178.1(3)
C66 C65 C70 C69 -1.1(4)
C46 C65 C70 C69 -174.7(3)
C66 C65 C70 C73 176.9(3)
C46 C65 C70 C73 3.3(4)
C79A C74A C75A C76A 1.2(9)
C74A C75A C76A C77A -1.5(10)
C75A C76A C77A C78A 0.9(12)
C76A C77A C78A C79A 0.0(13)
C75A C74A C79A C78A -0.3(9)
C77A C78A C79A C74A -0.3(11)
C79B C74B C75B C76B 0.0
C74B C75B C76B C77B 0.0
C75B C76B C77B C78B 0.0
C76B C77B C78B C79B 0.0
C77B C78B C79B C74B 0.0
C75B C74B C79B C78B 0.0
